data_7046369
loop_
_publ_author_name
'Markiewicz, G.'
'Walczak, A.'
'Perlitius, F.'
'Piasecka, M.'
'Harrowfield, J. M.'
'Stefankiewicz, A. R.'

_publ_section_title
;
 Photoswitchable transition metal complexes with azobenzene-functionalized
 imine-based ligands: structural and kinetic analysis.
;
_journal_issue 40
_journal_name_full 'Dalton transactions (Cambridge, England : 2003)'
_journal_page_first 14254
_journal_page_last 14262
_journal_paper_doi 10.1039/c8dt00590g
_journal_volume 47
_journal_year 2018
_chemical_formula_moiety 'C38 H28 N6 O2 Zn'
_chemical_formula_sum 'C38 H28 N6 O2 Zn'
_chemical_formula_weight 666.03
_space_group_crystal_system monoclinic
_space_group_IT_number 14
_space_group_name_Hall '-P 2ybc'
_space_group_name_H-M_alt 'P 1 21/c 1'
_symmetry_space_group_name_Hall '-P 2ybc'
_symmetry_space_group_name_H-M 'P 1 21/c 1'
_atom_sites_solution_hydrogens geom
_atom_sites_solution_primary dual
_audit_creation_date 2018-05-07
_audit_creation_method
;
Olex2 1.2
(compiled 2017.03.02 svn.r3394 for OlexSys, GUI svn.r5324)
;
_audit_update_record
;
2018-05-07 deposited with the CCDC.
2018-05-08 downloaded from the CCDC.
;
_cell_angle_alpha 90
_cell_angle_beta 91.846(7)
_cell_angle_gamma 90
_cell_formula_units_Z 2
_cell_length_a 17.4272(13)
_cell_length_b 11.3610(9)
_cell_length_c 7.8374(6)
_cell_measurement_reflns_used 3706
_cell_measurement_temperature 293(2)
_cell_measurement_theta_max 25.7600
_cell_measurement_theta_min 2.0910
_cell_volume 1550.9(2)
_computing_cell_refinement 'CrysAlisPro 1.171.38.41r (Rigaku OD, 2015)'
_computing_data_collection 'CrysAlisPro 1.171.38.41r (Rigaku OD, 2015)'
_computing_data_reduction 'CrysAlisPro 1.171.38.41r (Rigaku OD, 2015)'
_computing_molecular_graphics 'Olex2 (Dolomanov et al., 2009)'
_computing_publication_material 'Olex2 (Dolomanov et al., 2009)'
_computing_structure_refinement 'ShelXL (Sheldrick, 2015)'
_computing_structure_solution 'ShelXT (Sheldrick, 2015)'
_diffrn_ambient_temperature 293(2)
_diffrn_detector 'CCD plate'
_diffrn_detector_area_resol_mean 8.0296
_diffrn_detector_type EosS2
_diffrn_measured_fraction_theta_full 0.994
_diffrn_measured_fraction_theta_max 0.994
_diffrn_measurement_details
;
List of Runs (angles in degrees, time in seconds):

  # Type    Start    End  Width  t~exp~   \w     \q     \k     \f   Frames
#--------------------------------------------------------------------------
  1  \w    -55.00  73.00   1.00    8.00    --   24.65 -38.00 120.00  128
  2  \w    -49.00  59.00   1.00    8.00    --   24.65 -57.00 -90.00  108
  3  \w   -118.00 -35.00   1.00    8.00    --  -27.22-178.00-120.00   83
  4  \w   -118.00 -35.00   1.00    8.00    --  -27.22-178.00   0.00   83
  5  \w    -20.00  26.00   1.00    8.00    --  -27.22 -99.00-150.00   46
  6  \w   -108.00  14.00   1.00    8.00    --  -27.22 -77.00  60.00  122
  7  \w    -24.00 104.00   1.00    8.00    --   24.65  38.00 -90.00  128
  8  \w    -55.00  73.00   1.00    8.00    --   24.65 -38.00 -60.00  128
  9  \w   -101.00   7.00   1.00    8.00    --  -27.22 -57.00 -60.00  108
 10  \w    -20.00  26.00   1.00    8.00    --  -27.22 -99.00 120.00   46
 11  \w    -20.00  26.00   1.00    8.00    --  -27.22 -99.00 -60.00   46
 12  \w     35.00 115.00   1.00    8.00    --   24.65 178.00 -30.00   80
 13  \w     35.00 115.00   1.00    8.00    --   24.65 178.00 -90.00   80
 14  \w    -10.00  99.00   1.00    8.00    --   24.65  57.00   0.00  109
 15  \w   -118.00 -34.00   1.00    8.00    --  -27.22 178.00 -60.00   84
 16  \w   -101.00   7.00   1.00    8.00    --  -27.22 -57.00 120.00  108
 17  \w    -63.00 112.00   1.00    8.00    --   24.65   0.00-150.00  175
 18  \w    -63.00 112.00   1.00    8.00    --   24.65   0.00-120.00  175
 19  \w    -63.00 112.00   1.00    8.00    --   24.65   0.00 -90.00  175
 20  \w    -63.00 112.00   1.00    8.00    --   24.65   0.00 -60.00  175
 21  \w    -63.00 112.00   1.00    8.00    --   24.65   0.00-180.00  175
 22  \w    -63.00 112.00   1.00    8.00    --   24.65   0.00   0.00  175
 23  \w    -63.00 112.00   1.00    8.00    --   24.65   0.00  30.00  175
 24  \w    -63.00 112.00   1.00    8.00    --   24.65   0.00  60.00  175
 25  \w    -63.00 112.00   1.00    8.00    --   24.65   0.00  90.00  175
 26  \w    -63.00 112.00   1.00    8.00    --   24.65   0.00 -30.00  175
 27  \w    -63.00 112.00   1.00    8.00    --   24.65   0.00 150.00  175
 28  \w    -63.00 112.00   1.00    8.00    --   24.65   0.00 120.00  175
 29  \w   -114.00 -38.00   1.00    8.00    --  -27.22   0.00-180.00   76
;
_diffrn_measurement_device 'four-circle diffractometer'
_diffrn_measurement_device_type 'New Xcalibur, EosS2'
_diffrn_measurement_method '\w scans'
_diffrn_orient_matrix_type 'CrysAlisPro convention (1999,Acta A55,543-557)'
_diffrn_orient_matrix_UB_11 0.0258691000
_diffrn_orient_matrix_UB_12 0.0422585000
_diffrn_orient_matrix_UB_13 -0.0317997000
_diffrn_orient_matrix_UB_21 0.0225684000
_diffrn_orient_matrix_UB_22 -0.0040146000
_diffrn_orient_matrix_UB_23 0.0767200000
_diffrn_orient_matrix_UB_31 0.0219089000
_diffrn_orient_matrix_UB_32 -0.0457897000
_diffrn_orient_matrix_UB_33 -0.0360522000
_diffrn_radiation_monochromator graphite
_diffrn_radiation_probe x-ray
_diffrn_radiation_type MoK\a
_diffrn_radiation_wavelength 0.71073
_diffrn_reflns_av_R_equivalents 0.2013
_diffrn_reflns_av_unetI/netI 0.0576
_diffrn_reflns_Laue_measured_fraction_full 0.994
_diffrn_reflns_Laue_measured_fraction_max 0.994
_diffrn_reflns_limit_h_max 19
_diffrn_reflns_limit_h_min -19
_diffrn_reflns_limit_k_max 12
_diffrn_reflns_limit_k_min -12
_diffrn_reflns_limit_l_max 8
_diffrn_reflns_limit_l_min -8
_diffrn_reflns_number 64747
_diffrn_reflns_point_group_measured_fraction_full 0.994
_diffrn_reflns_point_group_measured_fraction_max 0.994
_diffrn_reflns_theta_full 23.254
_diffrn_reflns_theta_max 23.254
_diffrn_reflns_theta_min 4.283
_diffrn_source 'fine-focus sealed X-ray tube'
_diffrn_source_type 'Enhance (Mo) X-ray Source'
_exptl_absorpt_coefficient_mu 0.838
_exptl_absorpt_correction_T_max 1.00000
_exptl_absorpt_correction_T_min 0.94597
_exptl_absorpt_correction_type multi-scan
_exptl_absorpt_process_details
;
CrysAlisPro 1.171.38.41r (Rigaku Oxford Diffraction, 2015)
Empirical absorption correction using spherical harmonics,
 implemented in SCALE3 ABSPACK scaling algorithm.
;
_exptl_crystal_colour 'clear orangish orange'
_exptl_crystal_colour_lustre clear
_exptl_crystal_colour_modifier orangish
_exptl_crystal_colour_primary orange
_exptl_crystal_density_diffrn 1.426
_exptl_crystal_description plate
_exptl_crystal_F_000 688
_exptl_crystal_size_max 0.3
_exptl_crystal_size_mid 0.2
_exptl_crystal_size_min 0.1
_refine_diff_density_max 0.470
_refine_diff_density_min -0.237
_refine_diff_density_rms 0.055
_refine_ls_extinction_method none
_refine_ls_goodness_of_fit_ref 1.024
_refine_ls_hydrogen_treatment constr
_refine_ls_matrix_type full
_refine_ls_number_parameters 214
_refine_ls_number_reflns 2225
_refine_ls_number_restraints 0
_refine_ls_restrained_S_all 1.024
_refine_ls_R_factor_all 0.0898
_refine_ls_R_factor_gt 0.0540
_refine_ls_shift/su_max 0.000
_refine_ls_shift/su_mean 0.000
_refine_ls_structure_factor_coef Fsqd
_refine_ls_weighting_details 'w=1/[\s^2^(Fo^2^)+(0.0376P)^2^+1.8322P] where P=(Fo^2^+2Fc^2^)/3'
_refine_ls_weighting_scheme calc
_refine_ls_wR_factor_gt 0.1003
_refine_ls_wR_factor_ref 0.1121
_reflns_Friedel_coverage 0.000
_reflns_number_gt 1570
_reflns_number_total 2225
_reflns_threshold_expression 'I > 2\s(I)'
_cod_data_source_file c8dt00590g2.cif
_cod_data_source_block Zn(L1-H)2
_cod_depositor_comments 'Adding full bibliography for 7046366--7046370.cif.'
_cod_database_code 7046369
_shelx_shelxl_version_number 2016/6
_chemical_oxdiff_formula C38H28ZnN6O2
_shelx_space_group_comment
;
The symmetry employed for this shelxl refinement is uniquely defined
by the following loop, which should always be used as a source of
symmetry information in preference to the above space-group names.
They are only intended as comments.
;
_reflns_odcompleteness_completeness 99.97
_reflns_odcompleteness_iscentric 1
_reflns_odcompleteness_theta 26.32
_olex2_refinement_description
;
1. Fixed Uiso
 At 1.2 times of:
  All C(H) groups
2. Uiso/Uaniso restraints and constraints
N2: within 2A with sigma of 0.04 and sigma for terminal atoms of 0.08
N3: within 2A with sigma of 0.04 and sigma for terminal atoms of 0.08
3.a Aromatic/amide H refined with riding coordinates:
 C7(H7), C5(H5), C2(H2), C13(H13), C4(H4), C9(H9), C3(H3), C12(H12), C17(H17),
 C19(H19), C18(H18), C10(H10), C16(H16), C15(H15)
;
_olex2_submission_special_instructions 'No special instructions were received'
_oxdiff_exptl_absorpt_empirical_details
;
Empirical correction (ABSPACK) includes:
- Absorption correction using spherical harmonics
- Frame scaling
;
_oxdiff_exptl_absorpt_empirical_full_max 1.060
_oxdiff_exptl_absorpt_empirical_full_min 0.954
_publcif_funding_html
;
;

loop_
_space_group_symop_operation_xyz
'x, y, z'
'-x, y+1/2, -z+1/2'
'-x, -y, -z'
'x, -y-1/2, z-1/2'

loop_
_atom_site_label
_atom_site_type_symbol
_atom_site_fract_x
_atom_site_fract_y
_atom_site_fract_z
_atom_site_U_iso_or_equiv
_atom_site_adp_type
_atom_site_occupancy
_atom_site_site_symmetry_order
_atom_site_calc_flag
_atom_site_refinement_flags_posn
_atom_site_refinement_flags_adp
_atom_site_refinement_flags_occupancy
Zn1 Zn 0.500000 0.500000 0.500000 0.0424(3) Uani 1 2 d S T P
O1 O 0.42607(16) 0.5322(2) 0.3254(4) 0.0482(8) Uani 1 1 d . . .
N1 N 0.56852(18) 0.4229(3) 0.3296(4) 0.0348(8) Uani 1 1 d . . .
C1 C 0.4101(2) 0.4630(3) 0.1950(5) 0.0363(11) Uani 1 1 d . . .
C8 C 0.6479(2) 0.3998(4) 0.3704(5) 0.0384(11) Uani 1 1 d . . .
C6 C 0.4641(2) 0.3882(3) 0.1224(5) 0.0347(10) Uani 1 1 d . . .
C7 C 0.5418(2) 0.3804(3) 0.1866(5) 0.0377(11) Uani 1 1 d . . .
H7 H 0.576343 0.341075 0.118909 0.045 Uiso 1 1 calc R . .
C5 C 0.4421(3) 0.3203(4) -0.0209(5) 0.0443(11) Uani 1 1 d . . .
H5 H 0.478671 0.273447 -0.071656 0.053 Uiso 1 1 calc R . .
C2 C 0.3347(2) 0.4631(4) 0.1219(6) 0.0455(12) Uani 1 1 d . . .
H2 H 0.297593 0.511781 0.167357 0.055 Uiso 1 1 calc R . .
N2 N 0.8807(3) 0.3539(4) 0.5312(6) 0.0730(13) Uani 1 1 d . U .
C13 C 0.6786(3) 0.2879(4) 0.3552(6) 0.0497(12) Uani 1 1 d . . .
H13 H 0.648187 0.226419 0.313097 0.060 Uiso 1 1 calc R . .
C4 C 0.3688(3) 0.3206(4) -0.0880(6) 0.0524(13) Uani 1 1 d . . .
H4 H 0.355141 0.273472 -0.181088 0.063 Uiso 1 1 calc R . .
C9 C 0.6938(2) 0.4913(4) 0.4331(5) 0.0480(11) Uani 1 1 d . . .
H9 H 0.673091 0.566269 0.443537 0.058 Uiso 1 1 calc R . .
C3 C 0.3156(3) 0.3929(4) -0.0139(6) 0.0520(13) Uani 1 1 d . . .
H3 H 0.265350 0.393609 -0.057836 0.062 Uiso 1 1 calc R . .
C12 C 0.7552(3) 0.2679(5) 0.4034(6) 0.0581(14) Uani 1 1 d . . .
H12 H 0.776829 0.193444 0.392967 0.070 Uiso 1 1 calc R . .
N3 N 0.8995(3) 0.2551(4) 0.5373(6) 0.0686(13) Uani 1 1 d . U .
C17 C 1.1296(3) 0.2099(6) 0.7248(7) 0.0751(17) Uani 1 1 d . . .
H17 H 1.179655 0.195963 0.764389 0.090 Uiso 1 1 calc R . .
C19 C 1.0079(3) 0.1391(6) 0.6284(8) 0.0787(17) Uani 1 1 d . . .
H19 H 0.975056 0.076036 0.605894 0.094 Uiso 1 1 calc R . .
C18 C 1.0824(3) 0.1185(6) 0.6857(8) 0.0854(19) Uani 1 1 d . . .
H18 H 1.100170 0.041671 0.697424 0.102 Uiso 1 1 calc R . .
C11 C 0.7988(2) 0.3618(5) 0.4676(6) 0.0553(14) Uani 1 1 d . . .
C10 C 0.7685(3) 0.4724(5) 0.4792(6) 0.0568(14) Uani 1 1 d . . .
H10 H 0.798938 0.534511 0.518542 0.068 Uiso 1 1 calc R . .
C16 C 1.1034(3) 0.3228(6) 0.7060(8) 0.0828(18) Uani 1 1 d . . .
H16 H 1.135267 0.385903 0.734905 0.099 Uiso 1 1 calc R . .
C14 C 0.9823(3) 0.2501(6) 0.6047(6) 0.0636(15) Uani 1 1 d . . .
C15 C 1.0295(3) 0.3429(5) 0.6441(7) 0.0726(16) Uani 1 1 d . . .
H15 H 1.011832 0.419556 0.629186 0.087 Uiso 1 1 calc R . .

loop_
_atom_site_aniso_label
_atom_site_aniso_U_11
_atom_site_aniso_U_22
_atom_site_aniso_U_33
_atom_site_aniso_U_23
_atom_site_aniso_U_13
_atom_site_aniso_U_12
Zn1 0.0416(4) 0.0407(4) 0.0445(4) -0.0065(4) -0.0054(3) 0.0035(4)
O1 0.0452(18) 0.054(2) 0.0452(18) -0.0133(15) -0.0101(15) 0.0136(14)
N1 0.034(2) 0.031(2) 0.039(2) -0.0025(17) -0.0044(16) -0.0010(16)
C1 0.042(3) 0.034(3) 0.033(2) 0.0042(19) -0.002(2) -0.0012(19)
C8 0.032(2) 0.045(3) 0.038(3) -0.004(2) 0.002(2) -0.004(2)
C6 0.039(3) 0.028(2) 0.036(2) 0.004(2) -0.001(2) -0.003(2)
C7 0.046(3) 0.031(2) 0.037(3) 0.002(2) 0.006(2) 0.002(2)
C5 0.050(3) 0.037(3) 0.045(3) -0.002(2) -0.002(2) 0.001(2)
C2 0.039(3) 0.050(3) 0.047(3) 0.001(2) -0.005(2) 0.006(2)
N2 0.087(4) 0.062(3) 0.071(3) 0.000(3) 0.014(3) -0.003(3)
C13 0.044(3) 0.047(3) 0.058(3) -0.007(2) -0.002(2) 0.002(2)
C4 0.061(3) 0.043(3) 0.052(3) -0.008(2) -0.017(3) -0.004(3)
C9 0.044(3) 0.050(3) 0.050(3) -0.001(3) -0.004(2) -0.006(3)
C3 0.044(3) 0.058(3) 0.052(3) 0.000(3) -0.017(2) -0.006(3)
C12 0.041(3) 0.061(3) 0.072(4) -0.001(3) -0.002(3) 0.014(3)
N3 0.078(3) 0.058(3) 0.071(3) -0.001(3) 0.012(3) 0.003(3)
C17 0.048(3) 0.100(5) 0.076(4) 0.026(4) -0.013(3) 0.009(4)
C19 0.059(4) 0.079(4) 0.096(5) 0.001(4) -0.026(3) 0.004(3)
C18 0.071(4) 0.075(4) 0.108(5) 0.005(4) -0.027(4) 0.020(4)
C11 0.021(3) 0.095(4) 0.049(3) 0.009(3) -0.004(2) -0.009(3)
C10 0.047(3) 0.065(4) 0.059(3) -0.007(3) -0.004(2) -0.008(3)
C16 0.066(4) 0.091(5) 0.091(5) 0.020(4) -0.011(3) -0.014(4)
C14 0.040(3) 0.097(5) 0.054(3) 0.008(3) -0.005(3) 0.008(3)
C15 0.068(4) 0.071(4) 0.079(4) 0.016(3) -0.003(3) 0.014(3)

loop_
_atom_type_symbol
_atom_type_description
_atom_type_scat_dispersion_real
_atom_type_scat_dispersion_imag
_atom_type_scat_source
C C 0.0033 0.0016 'International Tables Vol C Tables 4.2.6.8 and 6.1.1.4'
H H 0.0000 0.0000 'International Tables Vol C Tables 4.2.6.8 and 6.1.1.4'
N N 0.0061 0.0033 'International Tables Vol C Tables 4.2.6.8 and 6.1.1.4'
O O 0.0106 0.0060 'International Tables Vol C Tables 4.2.6.8 and 6.1.1.4'
Zn Zn 0.2839 1.4301 'International Tables Vol C Tables 4.2.6.8 and 6.1.1.4'

loop_
_geom_angle_atom_site_label_1
_geom_angle_atom_site_label_2
_geom_angle_atom_site_label_3
_geom_angle
_geom_angle_site_symmetry_1
_geom_angle_site_symmetry_3
O1 Zn1 O1 180.0 3_666 .
O1 Zn1 N1 89.48(12) . 3_666
O1 Zn1 N1 90.51(12) 3_666 3_666
O1 Zn1 N1 90.52(12) . .
O1 Zn1 N1 89.48(12) 3_666 .
N1 Zn1 N1 180.0 . 3_666
C1 O1 Zn1 124.9(3) . .
C8 N1 Zn1 121.2(3) . .
C7 N1 Zn1 122.0(3) . .
C7 N1 C8 116.3(3) . .
O1 C1 C6 123.4(4) . .
O1 C1 C2 119.1(4) . .
C6 C1 C2 117.5(4) . .
C13 C8 N1 121.4(4) . .
C13 C8 C9 119.8(4) . .
C9 C8 N1 118.8(4) . .
C1 C6 C7 122.3(4) . .
C1 C6 C5 119.2(4) . .
C5 C6 C7 118.5(4) . .
N1 C7 C6 126.3(4) . .
N1 C7 H7 116.8 . .
C6 C7 H7 116.8 . .
C6 C5 H5 118.9 . .
C4 C5 C6 122.3(4) . .
C4 C5 H5 118.9 . .
C1 C2 H2 119.5 . .
C3 C2 C1 121.0(4) . .
C3 C2 H2 119.5 . .
N3 N2 C11 109.5(5) . .
C8 C13 H13 120.2 . .
C8 C13 C12 119.6(4) . .
C12 C13 H13 120.2 . .
C5 C4 H4 120.9 . .
C5 C4 C3 118.2(4) . .
C3 C4 H4 120.9 . .
C8 C9 H9 119.6 . .
C10 C9 C8 120.8(5) . .
C10 C9 H9 119.6 . .
C2 C3 C4 121.7(4) . .
C2 C3 H3 119.1 . .
C4 C3 H3 119.1 . .
C13 C12 H12 120.7 . .
C11 C12 C13 118.6(4) . .
C11 C12 H12 120.7 . .
N2 N3 C14 108.1(5) . .
C18 C17 H17 120.1 . .
C18 C17 C16 119.8(5) . .
C16 C17 H17 120.1 . .
C18 C19 H19 119.8 . .
C14 C19 H19 119.8 . .
C14 C19 C18 120.4(6) . .
C17 C18 C19 120.1(6) . .
C17 C18 H18 119.9 . .
C19 C18 H18 119.9 . .
C12 C11 N2 125.1(5) . .
C10 C11 N2 113.5(5) . .
C10 C11 C12 121.3(4) . .
C9 C10 C11 119.9(5) . .
C9 C10 H10 120.1 . .
C11 C10 H10 120.1 . .
C17 C16 H16 120.1 . .
C17 C16 C15 119.8(6) . .
C15 C16 H16 120.1 . .
C19 C14 N3 112.8(5) . .
C19 C14 C15 119.8(5) . .
C15 C14 N3 127.4(5) . .
C16 C15 H15 120.0 . .
C14 C15 C16 120.0(5) . .
C14 C15 H15 120.0 . .

loop_
_geom_bond_atom_site_label_1
_geom_bond_atom_site_label_2
_geom_bond_distance
_geom_bond_site_symmetry_2
Zn1 O1 1.885(3) 3_666
Zn1 O1 1.885(3) .
Zn1 N1 2.020(3) .
Zn1 N1 2.020(3) 3_666
O1 C1 1.312(5) .
N1 C8 1.434(5) .
N1 C7 1.293(5) .
C1 C6 1.402(5) .
C1 C2 1.417(6) .
C8 C13 1.385(6) .
C8 C9 1.392(6) .
C6 C7 1.432(5) .
C6 C5 1.405(6) .
C7 H7 0.9300 .
C5 H5 0.9300 .
C5 C4 1.365(6) .
C2 H2 0.9300 .
C2 C3 1.363(6) .
N2 N3 1.170(5) .
N2 C11 1.499(6) .
C13 H13 0.9300 .
C13 C12 1.396(6) .
C4 H4 0.9300 .
C4 C3 1.381(6) .
C9 H9 0.9300 .
C9 C10 1.355(6) .
C3 H3 0.9300 .
C12 H12 0.9300 .
C12 C11 1.394(6) .
N3 C14 1.523(6) .
C17 H17 0.9300 .
C17 C18 1.354(8) .
C17 C16 1.368(7) .
C19 H19 0.9300 .
C19 C18 1.380(7) .
C19 C14 1.348(7) .
C18 H18 0.9300 .
C11 C10 1.367(6) .
C10 H10 0.9300 .
C16 H16 0.9300 .
C16 C15 1.380(7) .
C14 C15 1.366(7) .
C15 H15 0.9300 .
